data_2203922
loop_
_publ_author_name
'Li-Xia Bai '
'Wei Han '
'Wen-Zhen Wang '
'Xin Liu '
'Shi-Ping Yan '
'Dai-Zheng Liao '

_publ_section_title
;
 A new dinuclear ruthenium complex bridged by azide:
 [Ru~2~Cl~2~(\m-1,3-N~3~)~2~(Me~2~SO)~6~]
;
_journal_issue 7
_journal_name_full 'Acta Crystallographica Section E'
_journal_page_first m953
_journal_page_last m954
_journal_paper_doi 10.1107/S1600536804013686
_journal_volume 60
_journal_year 2004
_chemical_formula_sum 'C12 H36 Cl2 N6 O6 Ru2 S6'
_chemical_formula_weight 825.86
_chemical_name_systematic
;
 ?
;
_space_group_IT_number 14
_symmetry_cell_setting monoclinic
_symmetry_space_group_name_Hall '-P 2yn'
_symmetry_space_group_name_H-M 'P 1 21/n 1'
_atom_sites_solution_hydrogens geom
_atom_sites_solution_primary direct
_atom_sites_solution_secondary difmap
_cell_angle_alpha 90.00
_cell_angle_beta 90.217(5)
_cell_angle_gamma 90.00
_cell_formula_units_Z 2
_cell_length_a 8.141(2)
_cell_length_b 11.822(3)
_cell_length_c 14.934(4)
_cell_measurement_reflns_used 1005
_cell_measurement_temperature 293(2)
_cell_measurement_theta_max 26.21
_cell_measurement_theta_min 3.04
_cell_volume 1437.3(6)
_computing_cell_refinement SMART
_computing_data_collection 'SMART (Bruker, 1998)'
_computing_data_reduction 'SAINT (Bruker, 1998)'
_computing_molecular_graphics 'SHELXTL (Bruker, 1997)'
_computing_publication_material SHELXTL
_computing_structure_refinement 'SHELXL97 (Sheldrick, 1997)'
_computing_structure_solution 'SHELXS97 (Sheldrick, 1990)'
_diffrn_ambient_temperature 293(2)
_diffrn_measured_fraction_theta_full 0.991
_diffrn_measured_fraction_theta_max 0.991
_diffrn_measurement_device_type 'Bruker SMART CCD area-detector'
_diffrn_measurement_method '\f and \w scans'
_diffrn_radiation_monochromator graphite
_diffrn_radiation_source 'fine-focus sealed tube'
_diffrn_radiation_type MoK\a
_diffrn_radiation_wavelength 0.71073
_diffrn_reflns_av_R_equivalents 0.0381
_diffrn_reflns_av_sigmaI/netI 0.0455
_diffrn_reflns_limit_h_max 10
_diffrn_reflns_limit_h_min -8
_diffrn_reflns_limit_k_max 12
_diffrn_reflns_limit_k_min -14
_diffrn_reflns_limit_l_max 18
_diffrn_reflns_limit_l_min -18
_diffrn_reflns_number 8004
_diffrn_reflns_theta_full 26.39
_diffrn_reflns_theta_max 26.39
_diffrn_reflns_theta_min 2.73
_exptl_absorpt_coefficient_mu 1.712
_exptl_absorpt_correction_T_max 0.843
_exptl_absorpt_correction_T_min 0.652
_exptl_absorpt_correction_type multi-scan
_exptl_absorpt_process_details '(SADABS; Sheldrick, 1996)'
_exptl_crystal_colour red
_exptl_crystal_density_diffrn 1.908
_exptl_crystal_density_meas ?
_exptl_crystal_density_method .
_exptl_crystal_description block
_exptl_crystal_F_000 832
_exptl_crystal_size_max 0.26
_exptl_crystal_size_mid 0.14
_exptl_crystal_size_min 0.10
_refine_diff_density_max 0.494
_refine_diff_density_min -0.463
_refine_ls_extinction_coef 0.0011(2)
_refine_ls_extinction_expression Fc^*^=kFc[1+0.001xFc^2^\l^3^/sin(2\q)]^-1/4^
_refine_ls_extinction_method SHELXL97
_refine_ls_goodness_of_fit_ref 1.005
_refine_ls_hydrogen_treatment constr
_refine_ls_matrix_type full
_refine_ls_number_parameters 161
_refine_ls_number_reflns 2915
_refine_ls_number_restraints 0
_refine_ls_restrained_S_all 1.005
_refine_ls_R_factor_all 0.0485
_refine_ls_R_factor_gt 0.0303
_refine_ls_shift/su_max 0.001
_refine_ls_shift/su_mean 0.000
_refine_ls_structure_factor_coef Fsqd
_refine_ls_weighting_details 'calc w=1/[\s^2^(Fo^2^)+(0.0251P)^2^+0.6144P] where P=(Fo^2^+2Fc^2^)/3'
_refine_ls_weighting_scheme calc
_refine_ls_wR_factor_gt 0.0602
_refine_ls_wR_factor_ref 0.0654
_reflns_number_gt 2276
_reflns_number_total 2915
_reflns_threshold_expression I>2\s(I)
_cod_data_source_file na6335.cif
_cod_data_source_block I
_cod_depositor_comments
;
The following automatic conversions were performed:
'_symmetry_cell_setting' value 'Monoclinic' changed to 'monoclinic'
according to '/home/saulius/struct/CIF-dictionaries/cif_core.dic'
dictionary named 'cif_core.dic' version 2.4.1 from
2010-06-29.

'_exptl_absorpt_correction_type' value 'MULTI-SCAN' changed
to 'multi-scan' according to
'/home/saulius/struct/CIF-dictionaries/cif_core.dic' dictionary named
'cif_core.dic' version 2.4.1 from 2010-06-29.

Automatic conversion script
Id: cif_fix_enum 1527 2010-12-29 10:47:43Z saulius 

The following automatic conversions were performed:

'_symmetry_cell_setting' value 'Monoclinic' changed to 'monoclinic'
according to /home/saulius/struct/CIF-dictionaries/cif_core.dic
dictionary named 'cif_core.dic' version 2.4.1 from
2010-06-29.

'_exptl_absorpt_correction_type' value 'MULTI-SCAN'
changed to 'multi-scan' according to
/home/saulius/struct/CIF-dictionaries/cif_core.dic dictionary named
'cif_core.dic' version 2.4.1 from 2010-06-29.

Automatic conversion script
Id: cif_fix_values 1715 2011-07-08 13:25:40Z adriana 

2019-10-18
Z value and formula fixed to values more according to usual
chemical conventions.                 miguel
;
_cod_original_formula_sum 'C6 H18 Cl N3 O3 Ru S3'
_cod_original_formula_weight 412.93
_cod_original_formula_units_Z 4
_cod_original_cell_volume 1437.2(7)
_cod_original_sg_symbol_H-M P2(1)/n
_cod_database_code 2203922
_cod_database_fobs_code 2203922

loop_
_symmetry_equiv_pos_as_xyz
'x, y, z'
'-x+1/2, y+1/2, -z+1/2'
'-x, -y, -z'
'x-1/2, -y-1/2, z-1/2'

loop_
_atom_site_label
_atom_site_fract_x
_atom_site_fract_y
_atom_site_fract_z
_atom_site_U_iso_or_equiv
_atom_site_adp_type
_atom_site_calc_flag
_atom_site_refinement_flags
_atom_site_occupancy
_atom_site_type_symbol
Ru1 0.42731(3) 0.67009(2) 0.597285(17) 0.02198(10) Uani d . 1 Ru
S1 0.31715(12) 0.66660(8) 0.73720(6) 0.0352(2) Uani d . 1 S
S2 0.55279(10) 0.84024(7) 0.61254(6) 0.0280(2) Uani d . 1 S
S3 0.20576(10) 0.75063(7) 0.53057(6) 0.0281(2) Uani d . 1 S
O1 0.3548(5) 0.7567(3) 0.8009(2) 0.0765(11) Uani d . 1 O
O2 0.0984(3) 0.8260(2) 0.58216(19) 0.0452(7) Uani d . 1 O
O3 0.4547(3) 0.9437(2) 0.60392(19) 0.0406(7) Uani d . 1 O
C1 0.3673(6) 0.5370(4) 0.7898(3) 0.0540(13) Uani d . 1 C
H1A 0.4845 0.5298 0.7939 0.081 Uiso calc R 1 H
H1B 0.3236 0.4755 0.7552 0.081 Uiso calc R 1 H
H1C 0.3209 0.5355 0.8488 0.081 Uiso calc R 1 H
C2 0.0998(5) 0.6506(5) 0.7366(3) 0.0721(16) Uani d . 1 C
H2A 0.0632 0.6313 0.7957 0.108 Uiso calc R 1 H
H2B 0.0695 0.5915 0.6957 0.108 Uiso calc R 1 H
H2C 0.0495 0.7202 0.7182 0.108 Uiso calc R 1 H
C3 0.0779(5) 0.6474(3) 0.4792(3) 0.0422(10) Uani d . 1 C
H3A 0.0243 0.6036 0.5247 0.063 Uiso calc R 1 H
H3B 0.1435 0.5985 0.4426 0.063 Uiso calc R 1 H
H3C -0.0032 0.6844 0.4427 0.063 Uiso calc R 1 H
C4 0.2652(5) 0.8257(4) 0.4325(3) 0.0474(10) Uani d . 1 C
H4A 0.1692 0.8546 0.4029 0.071 Uiso calc R 1 H
H4B 0.3225 0.7755 0.3929 0.071 Uiso calc R 1 H
H4C 0.3359 0.8873 0.4489 0.071 Uiso calc R 1 H
C5 0.7135(5) 0.8499(3) 0.5336(3) 0.0459(11) Uani d . 1 C
H5A 0.6679 0.8524 0.4743 0.069 Uiso calc R 1 H
H5B 0.7838 0.7851 0.5392 0.069 Uiso calc R 1 H
H5C 0.7759 0.9174 0.5445 0.069 Uiso calc R 1 H
C6 0.6698(6) 0.8540(4) 0.7124(3) 0.0577(13) Uani d . 1 C
H6A 0.7299 0.9238 0.7111 0.086 Uiso calc R 1 H
H6B 0.7453 0.7919 0.7171 0.086 Uiso calc R 1 H
H6C 0.5975 0.8537 0.7631 0.086 Uiso calc R 1 H
Cl1 0.67715(12) 0.58134(9) 0.65165(7) 0.0445(3) Uani d . 1 Cl
N1 0.5266(4) 0.6509(2) 0.46627(19) 0.0311(7) Uani d . 1 N
N2 0.6004(4) 0.5703(3) 0.44499(19) 0.0296(7) Uani d . 1 N
N3 0.6792(4) 0.4933(2) 0.42110(19) 0.0308(7) Uani d . 1 N

loop_
_atom_site_aniso_label
_atom_site_aniso_U_11
_atom_site_aniso_U_22
_atom_site_aniso_U_33
_atom_site_aniso_U_12
_atom_site_aniso_U_13
_atom_site_aniso_U_23
Ru1 0.02541(15) 0.01892(15) 0.02162(15) 0.00301(12) 0.00049(10) -0.00092(12)
S1 0.0429(5) 0.0374(5) 0.0253(5) 0.0014(5) 0.0042(4) -0.0014(4)
S2 0.0276(4) 0.0240(5) 0.0324(5) 0.0004(4) -0.0017(4) -0.0037(4)
S3 0.0285(5) 0.0241(4) 0.0317(5) 0.0030(4) -0.0050(4) -0.0030(4)
O1 0.126(3) 0.067(2) 0.0367(18) -0.029(2) 0.019(2) -0.0195(17)
O2 0.0386(15) 0.0422(16) 0.0549(18) 0.0141(13) -0.0032(13) -0.0140(14)
O3 0.0394(16) 0.0228(13) 0.0595(19) 0.0051(11) 0.0035(14) -0.0032(12)
C1 0.059(3) 0.062(3) 0.041(3) 0.010(2) 0.011(2) 0.024(2)
C2 0.045(3) 0.118(5) 0.053(3) 0.016(3) 0.020(2) 0.021(3)
C3 0.041(2) 0.040(2) 0.046(2) -0.0049(18) -0.0151(19) -0.0048(19)
C4 0.054(3) 0.045(2) 0.043(2) 0.003(2) -0.011(2) 0.015(2)
C5 0.036(2) 0.039(2) 0.063(3) -0.0066(18) 0.015(2) -0.006(2)
C6 0.069(3) 0.054(3) 0.050(3) -0.012(2) -0.026(2) -0.008(2)
Cl1 0.0435(6) 0.0411(6) 0.0489(6) 0.0091(5) -0.0046(5) 0.0074(5)
N1 0.0410(18) 0.0224(17) 0.0300(17) 0.0021(13) 0.0106(14) -0.0040(12)
N2 0.0357(18) 0.0281(18) 0.0250(16) -0.0065(15) 0.0015(13) 0.0028(14)
N3 0.0369(17) 0.0205(15) 0.0350(17) 0.0012(14) 0.0057(14) -0.0036(13)

loop_
_atom_type_symbol
_atom_type_description
_atom_type_scat_dispersion_real
_atom_type_scat_dispersion_imag
_atom_type_scat_source
C C 0.0033 0.0016 'International Tables Vol C Tables 4.2.6.8 and 6.1.1.4'
H H 0.0000 0.0000 'International Tables Vol C Tables 4.2.6.8 and 6.1.1.4'
N N 0.0061 0.0033 'International Tables Vol C Tables 4.2.6.8 and 6.1.1.4'
O O 0.0106 0.0060 'International Tables Vol C Tables 4.2.6.8 and 6.1.1.4'
S S 0.1246 0.1234 'International Tables Vol C Tables 4.2.6.8 and 6.1.1.4'
Cl Cl 0.1484 0.1585 'International Tables Vol C Tables 4.2.6.8 and 6.1.1.4'
Ru Ru -1.2594 0.8363 'International Tables Vol C Tables 4.2.6.8 and 6.1.1.4'

loop_
_geom_angle_atom_site_label_1
_geom_angle_atom_site_label_2
_geom_angle_atom_site_label_3
_geom_angle_site_symmetry_1
_geom_angle_site_symmetry_3
_geom_angle
N1 Ru1 N3 . 3_666 86.60(11)
N1 Ru1 S3 . . 86.86(9)
N3 Ru1 S3 3_666 . 90.07(9)
N1 Ru1 S2 . . 90.84(8)
N3 Ru1 S2 3_666 . 176.83(8)
S3 Ru1 S2 . . 91.66(4)
N1 Ru1 S1 . . 172.80(8)
N3 Ru1 S1 3_666 . 86.58(8)
S3 Ru1 S1 . . 95.47(4)
S2 Ru1 S1 . . 95.90(4)
N1 Ru1 Cl1 . . 86.60(9)
N3 Ru1 Cl1 3_666 . 89.52(9)
S3 Ru1 Cl1 . . 173.46(4)
S2 Ru1 Cl1 . . 88.46(4)
S1 Ru1 Cl1 . . 91.02(4)
O1 S1 C1 . . 107.1(2)
O1 S1 C2 . . 106.7(2)
C1 S1 C2 . . 97.9(2)
O1 S1 Ru1 . . 120.15(14)
C1 S1 Ru1 . . 109.40(15)
C2 S1 Ru1 . . 113.12(17)
O3 S2 C5 . . 106.98(18)
O3 S2 C6 . . 106.7(2)
C5 S2 C6 . . 99.1(2)
O3 S2 Ru1 . . 119.10(11)
C5 S2 Ru1 . . 108.93(14)
C6 S2 Ru1 . . 113.95(16)
O2 S3 C3 . . 107.09(18)
O2 S3 C4 . . 107.08(19)
C3 S3 C4 . . 98.5(2)
O2 S3 Ru1 . . 119.90(12)
C3 S3 Ru1 . . 111.42(14)
C4 S3 Ru1 . . 110.64(14)
S1 C1 H1A . . 109.5
S1 C1 H1B . . 109.5
H1A C1 H1B . . 109.5
S1 C1 H1C . . 109.5
H1A C1 H1C . . 109.5
H1B C1 H1C . . 109.5
S1 C2 H2A . . 109.5
S1 C2 H2B . . 109.5
H2A C2 H2B . . 109.5
S1 C2 H2C . . 109.5
H2A C2 H2C . . 109.5
H2B C2 H2C . . 109.5
S3 C3 H3A . . 109.5
S3 C3 H3B . . 109.5
H3A C3 H3B . . 109.5
S3 C3 H3C . . 109.5
H3A C3 H3C . . 109.5
H3B C3 H3C . . 109.5
S3 C4 H4A . . 109.5
S3 C4 H4B . . 109.5
H4A C4 H4B . . 109.5
S3 C4 H4C . . 109.5
H4A C4 H4C . . 109.5
H4B C4 H4C . . 109.5
S2 C5 H5A . . 109.5
S2 C5 H5B . . 109.5
H5A C5 H5B . . 109.5
S2 C5 H5C . . 109.5
H5A C5 H5C . . 109.5
H5B C5 H5C . . 109.5
S2 C6 H6A . . 109.5
S2 C6 H6B . . 109.5
H6A C6 H6B . . 109.5
S2 C6 H6C . . 109.5
H6A C6 H6C . . 109.5
H6B C6 H6C . . 109.5
N2 N1 Ru1 . . 122.2(2)
N3 N2 N1 . . 176.6(3)
N2 N3 Ru1 . 3_666 121.3(2)

loop_
_geom_bond_atom_site_label_1
_geom_bond_atom_site_label_2
_geom_bond_site_symmetry_2
_geom_bond_distance
Ru1 N1 . 2.132(3)
Ru1 N3 3_666 2.135(3)
Ru1 S3 . 2.2669(10)
Ru1 S2 . 2.2671(10)
Ru1 S1 . 2.2772(11)
Ru1 Cl1 . 2.4258(11)
S1 O1 . 1.460(3)
S1 C1 . 1.768(4)
S1 C2 . 1.780(5)
S2 O3 . 1.467(3)
S2 C5 . 1.768(4)
S2 C6 . 1.774(4)
S3 O2 . 1.468(3)
S3 C3 . 1.776(4)
S3 C4 . 1.781(4)
C1 H1A . 0.9600
C1 H1B . 0.9600
C1 H1C . 0.9600
C2 H2A . 0.9600
C2 H2B . 0.9600
C2 H2C . 0.9600
C3 H3A . 0.9600
C3 H3B . 0.9600
C3 H3C . 0.9600
C4 H4A . 0.9600
C4 H4B . 0.9600
C4 H4C . 0.9600
C5 H5A . 0.9600
C5 H5B . 0.9600
C5 H5C . 0.9600
C6 H6A . 0.9600
C6 H6B . 0.9600
C6 H6C . 0.9600
N1 N2 . 1.171(4)
N2 N3 . 1.171(4)
N3 Ru1 3_666 2.135(3)

loop_
_geom_hbond_atom_site_label_D
_geom_hbond_atom_site_label_H
_geom_hbond_atom_site_label_A
_geom_hbond_site_symmetry_A
_geom_hbond_distance_DH
_geom_hbond_distance_HA
_geom_hbond_distance_DA
_geom_hbond_angle_DHA
_geom_hbond_publ_flag
C1 H1A Cl1 . 0.96 2.72 3.307(4) 120 n
C2 H2C O2 . 0.96 2.42 3.102(6) 128 n
C4 H4B N1 . 0.96 2.47 3.007(5) 115 n
C6 H6B Cl1 . 0.96 2.73 3.349(5) 123 n
C6 H6C O1 . 0.96 2.35 3.110(6) 135 n
C3 H3B Cl1 3_666 0.96 2.94 3.891(4) 171 n
C1 H1B N3 3_666 0.96 2.66 3.191(5) 115 n
C1 H1C O3 2_546 0.96 2.59 3.261(5) 127 n
C3 H3C O1 4_575 0.96 2.51 3.411(5) 157 n
C6 H6A Cl1 2_656 0.96 2.87 3.589(4) 133 n

loop_
_geom_torsion_atom_site_label_1
_geom_torsion_atom_site_label_2
_geom_torsion_atom_site_label_3
_geom_torsion_atom_site_label_4
_geom_torsion_site_symmetry_1
_geom_torsion_site_symmetry_4
_geom_torsion
N1 Ru1 S1 O1 . . 154.9(7)
N3 Ru1 S1 O1 3_666 . 173.8(2)
S3 Ru1 S1 O1 . . -96.5(2)
S2 Ru1 S1 O1 . . -4.2(2)
Cl1 Ru1 S1 O1 . . 84.3(2)
N1 Ru1 S1 C1 . . 30.5(7)
N3 Ru1 S1 C1 3_666 . 49.3(2)
S3 Ru1 S1 C1 . . 139.06(18)
S2 Ru1 S1 C1 . . -128.70(18)
Cl1 Ru1 S1 C1 . . -40.14(18)
N1 Ru1 S1 C2 . . -77.5(7)
N3 Ru1 S1 C2 3_666 . -58.7(2)
S3 Ru1 S1 C2 . . 31.1(2)
S2 Ru1 S1 C2 . . 123.3(2)
Cl1 Ru1 S1 C2 . . -148.1(2)
N1 Ru1 S2 O3 . . 103.88(16)
N3 Ru1 S2 O3 3_666 . 140.0(15)
S3 Ru1 S2 O3 . . 17.00(14)
S1 Ru1 S2 O3 . . -78.68(14)
Cl1 Ru1 S2 O3 . . -169.54(14)
N1 Ru1 S2 C5 . . -19.09(19)
N3 Ru1 S2 C5 3_666 . 17.0(16)
S3 Ru1 S2 C5 . . -105.96(17)
S1 Ru1 S2 C5 . . 158.36(17)
Cl1 Ru1 S2 C5 . . 67.49(17)
N1 Ru1 S2 C6 . . -128.7(2)
N3 Ru1 S2 C6 3_666 . -92.6(16)
S3 Ru1 S2 C6 . . 144.43(19)
S1 Ru1 S2 C6 . . 48.76(19)
Cl1 Ru1 S2 C6 . . -42.11(19)
N1 Ru1 S3 O2 . . -157.92(16)
N3 Ru1 S3 O2 3_666 . 115.49(16)
S2 Ru1 S3 O2 . . -67.17(15)
S1 Ru1 S3 O2 . . 28.92(15)
Cl1 Ru1 S3 O2 . . -158.2(3)
N1 Ru1 S3 C3 . . 75.94(17)
N3 Ru1 S3 C3 3_666 . -10.66(17)
S2 Ru1 S3 C3 . . 166.68(15)
S1 Ru1 S3 C3 . . -97.23(15)
Cl1 Ru1 S3 C3 . . 75.7(4)
N1 Ru1 S3 C4 . . -32.57(18)
N3 Ru1 S3 C4 3_666 . -119.16(18)
S2 Ru1 S3 C4 . . 58.18(16)
S1 Ru1 S3 C4 . . 154.27(16)
Cl1 Ru1 S3 C4 . . -32.8(4)
N3 Ru1 N1 N2 3_666 . -51.1(3)
S3 Ru1 N1 N2 . . -141.4(3)
S2 Ru1 N1 N2 . . 127.0(3)
S1 Ru1 N1 N2 . . -32.3(9)
Cl1 Ru1 N1 N2 . . 38.6(3)
Ru1 N1 N2 N3 . . -144(6)
N1 N2 N3 Ru1 . 3_666 -147(6)
